data_4306383
loop_
_publ_author_name
'Remle \,Celenligil-\,Cetin'
'Patrina Paraskevopoulou'
'Nikolia Lalioti'
'Yiannis Sanakis'
'Richard J. Staples'
'Nigam P. Rath'
'Pericles Stavropoulos'

_publ_section_title
;
Metalloradical Complexes of Manganese and Chromium Featuring an Oxidatively
Rearranged Ligand
;
_journal_name_full 'Inorganic Chemistry'
_journal_page_first 10998
_journal_page_last 11009
_journal_paper_doi 10.1021/ic801219u
_journal_volume 47
_journal_year 2008
_chemical_formula_sum 'C88 H103 Mn N4 O4 P'
_chemical_formula_weight 1366.65
_chemical_name_systematic
; 
 ? 
;
_space_group_IT_number 14
_symmetry_cell_setting monoclinic
_symmetry_space_group_name_Hall '-P 2yn'
_symmetry_space_group_name_H-M 'P 1 21/n 1'
_atom_sites_solution_hydrogens geom
_atom_sites_solution_primary direct
_atom_sites_solution_secondary difmap
_audit_creation_method SHELXL-97
_cell_angle_alpha 90.00
_cell_angle_beta 98.768(2)
_cell_angle_gamma 90.00
_cell_formula_units_Z 4
_cell_length_a 10.7305(12)
_cell_length_b 24.248(3)
_cell_length_c 29.792(3)
_cell_measurement_temperature 293(2)
_cell_volume 7661.1(15)
_computing_cell_refinement 'Bruker SMART'
_computing_data_collection 'Bruker SMART'
_computing_data_reduction 'Bruker SHELXTL'
_computing_molecular_graphics 'Bruker SHELXTL'
_computing_publication_material 'Bruker SHELXTL'
_computing_structure_refinement 'SHELXL-97 (Sheldrick, 1997)'
_computing_structure_solution 'SHELXS-97 (Sheldrick, 1990)'
_diffrn_ambient_temperature 293(2)
_diffrn_measured_fraction_theta_full 1.000
_diffrn_measured_fraction_theta_max 1.000
_diffrn_measurement_device_type 'CCD area detector'
_diffrn_measurement_method 'phi and omega scans'
_diffrn_radiation_monochromator graphite
_diffrn_radiation_source 'fine-focus sealed tube'
_diffrn_radiation_type MoK\a
_diffrn_radiation_wavelength 0.71073
_diffrn_reflns_av_R_equivalents 0.0725
_diffrn_reflns_av_sigmaI/netI 0.0680
_diffrn_reflns_limit_h_max 11
_diffrn_reflns_limit_h_min -12
_diffrn_reflns_limit_k_max 20
_diffrn_reflns_limit_k_min -28
_diffrn_reflns_limit_l_max 35
_diffrn_reflns_limit_l_min -27
_diffrn_reflns_number 40566
_diffrn_reflns_theta_full 25.00
_diffrn_reflns_theta_max 25.00
_diffrn_reflns_theta_min 1.62
_exptl_absorpt_coefficient_mu 0.246
_exptl_absorpt_correction_type none
_exptl_crystal_colour orange
_exptl_crystal_density_diffrn 1.185
_exptl_crystal_density_method 'not measured'
_exptl_crystal_description block
_exptl_crystal_F_000 2924
_exptl_crystal_size_max 0.15
_exptl_crystal_size_mid 0.15
_exptl_crystal_size_min 0.10
_refine_diff_density_max 0.505
_refine_diff_density_min -0.313
_refine_diff_density_rms 0.052
_refine_ls_extinction_method none
_refine_ls_goodness_of_fit_ref 1.050
_refine_ls_hydrogen_treatment mixed
_refine_ls_matrix_type full
_refine_ls_number_parameters 883
_refine_ls_number_reflns 13480
_refine_ls_number_restraints 5
_refine_ls_restrained_S_all 1.051
_refine_ls_R_factor_all 0.1113
_refine_ls_R_factor_gt 0.0670
_refine_ls_shift/su_max 0.001
_refine_ls_shift/su_mean 0.000
_refine_ls_structure_factor_coef Fsqd
_refine_ls_weighting_details 'calc w=1/[\s^2^(Fo^2^)+(0.0832P)^2^+4.7994P] where P=(Fo^2^+2Fc^2^)/3'
_refine_ls_weighting_scheme calc
_refine_ls_wR_factor_gt 0.1582
_refine_ls_wR_factor_ref 0.1849
_reflns_number_gt 8821
_reflns_number_total 13480
_reflns_threshold_expression >2sigma(I)
_cod_data_source_file ic801219u_si_003.cif
_cod_data_source_block ps106t
_cod_depositor_comments
;
The following automatic conversions were performed:
'_symmetry_cell_setting' value 'Monoclinic' changed to 'monoclinic'
according to '/home/saulius/struct/CIF-dictionaries/cif_core.dic'
dictionary named 'cif_core.dic' version 2.4.1 from 2010-06-29.

Automatic conversion script
Id: cif_fix_enum 1527 2010-12-29 10:47:43Z saulius 
;
_cod_original_cell_volume 7661.0(15)
_cod_database_code 4306383

loop_
_symmetry_equiv_pos_as_xyz
'x, y, z'
'-x+1/2, y+1/2, -z+1/2'
'-x, -y, -z'
'x-1/2, -y-1/2, z-1/2'

loop_
_atom_site_label
_atom_site_type_symbol
_atom_site_fract_x
_atom_site_fract_y
_atom_site_fract_z
_atom_site_U_iso_or_equiv
_atom_site_adp_type
_atom_site_occupancy
_atom_site_symmetry_multiplicity
_atom_site_calc_flag
_atom_site_refinement_flags
_atom_site_disorder_assembly
_atom_site_disorder_group
Mn1 Mn 0.07207(5) 0.65586(2) 0.825200(18) 0.04030(16) Uani 1 1 d . . .
N1 N 0.0767(2) 0.63765(11) 0.74914(10) 0.0377(7) Uani 1 1 d . . .
N2 N 0.0047(3) 0.72960(12) 0.79232(10) 0.0429(7) Uani 1 1 d . . .
N3 N -0.0472(2) 0.58801(12) 0.81231(10) 0.0415(7) Uani 1 1 d . . .
N4 N 0.2624(3) 0.63948(14) 0.82368(11) 0.0498(8) Uani 1 1 d . . .
O1 O 0.0824(3) 0.68125(12) 0.89755(9) 0.0574(7) Uani 1 1 d . . .
C1 C 0.0880(3) 0.69194(14) 0.72827(12) 0.0382(8) Uani 1 1 d . . .
C2 C 0.1332(3) 0.69799(15) 0.68795(13) 0.0438(9) Uani 1 1 d . . .
H2A H 0.1619 0.6671 0.6741 0.053 Uiso 1 1 calc R . .
C3 C 0.1374(3) 0.74930(16) 0.66717(14) 0.0519(10) Uani 1 1 d . . .
H3A H 0.1698 0.7531 0.6401 0.062 Uiso 1 1 calc R . .
C4 C 0.0920(4) 0.79442(16) 0.68799(15) 0.0568(11) Uani 1 1 d . . .
H4A H 0.0914 0.8289 0.6742 0.068 Uiso 1 1 calc R . .
C5 C 0.0479(3) 0.78921(15) 0.72866(14) 0.0513(10) Uani 1 1 d . . .
H5A H 0.0176 0.8204 0.7416 0.062 Uiso 1 1 calc R . .
C6 C 0.0466(3) 0.73817(14) 0.75172(13) 0.0410(8) Uani 1 1 d . . .
C7 C -0.0428(3) 0.60978(13) 0.73394(12) 0.0362(8) Uani 1 1 d . . .
C8 C -0.0975(3) 0.60853(15) 0.68928(13) 0.0439(9) Uani 1 1 d . . .
H8A H -0.0593 0.6276 0.6680 0.053 Uiso 1 1 calc R . .
C9 C -0.2085(3) 0.57953(16) 0.67481(13) 0.0466(9) Uani 1 1 d . . .
H9A H -0.2448 0.5793 0.6444 0.056 Uiso 1 1 calc R . .
C10 C -0.2630(3) 0.55121(15) 0.70707(13) 0.0442(9) Uani 1 1 d . . .
H10A H -0.3361 0.5309 0.6981 0.053 Uiso 1 1 calc R . .
C11 C -0.2113(3) 0.55254(14) 0.75216(12) 0.0389(8) Uani 1 1 d . . .
H11A H -0.2500 0.5327 0.7729 0.047 Uiso 1 1 calc R . .
C12 C -0.1013(3) 0.58301(14) 0.76795(12) 0.0369(8) Uani 1 1 d . . .
C13 C 0.1892(3) 0.60299(14) 0.74978(12) 0.0396(8) Uani 1 1 d . . .
C14 C 0.2024(4) 0.56738(16) 0.71485(14) 0.0506(10) Uani 1 1 d . . .
H14A H 0.1355 0.5625 0.6914 0.061 Uiso 1 1 calc R . .
C15 C 0.3142(4) 0.53857(17) 0.71405(17) 0.0642(12) Uani 1 1 d . . .
H15A H 0.3219 0.5140 0.6907 0.077 Uiso 1 1 calc R . .
C16 C 0.4127(4) 0.54707(17) 0.74833(17) 0.0624(12) Uani 1 1 d . . .
H16A H 0.4895 0.5298 0.7471 0.075 Uiso 1 1 calc R . .
C17 C 0.4002(3) 0.58056(16) 0.78449(15) 0.0538(10) Uani 1 1 d . . .
H17A H 0.4683 0.5848 0.8076 0.065 Uiso 1 1 calc R . .
C18 C 0.2854(3) 0.60915(15) 0.78757(13) 0.0436(9) Uani 1 1 d . . .
C19 C -0.0199(3) 0.77402(15) 0.81971(13) 0.0471(9) Uani 1 1 d . . .
C20 C 0.0571(4) 0.81997(17) 0.82970(15) 0.0595(11) Uani 1 1 d . . .
H20A H 0.1269 0.8245 0.8150 0.071 Uiso 1 1 calc R . .
C21 C 0.0318(5) 0.85931(18) 0.86122(17) 0.0706(13) Uani 1 1 d . . .
H21A H 0.0853 0.8895 0.8671 0.085 Uiso 1 1 calc R . .
C22 C -0.0718(5) 0.8547(2) 0.88432(16) 0.0699(13) Uani 1 1 d . . .
C23 C -0.1472(4) 0.8094(2) 0.87400(15) 0.0654(12) Uani 1 1 d . . .
H23A H -0.2175 0.8050 0.8885 0.078 Uiso 1 1 calc R . .
C24 C -0.1232(4) 0.77026(18) 0.84326(13) 0.0551(10) Uani 1 1 d . . .
H24A H -0.1773 0.7402 0.8378 0.066 Uiso 1 1 calc R . .
C25 C -0.0939(7) 0.8990(3) 0.91937(19) 0.100(2) Uani 1 1 d . . .
C26 C 0.0116(9) 0.8992(4) 0.9574(3) 0.196(5) Uani 1 1 d . . .
H26A H 0.0887 0.9071 0.9461 0.295 Uiso 1 1 calc R . .
H26B H 0.0177 0.8637 0.9718 0.295 Uiso 1 1 calc R . .
H26C H -0.0031 0.9269 0.9790 0.295 Uiso 1 1 calc R . .
C27 C -0.2175(8) 0.8872(3) 0.9389(3) 0.148(3) Uani 1 1 d . . .
H27A H -0.2296 0.9152 0.9607 0.221 Uiso 1 1 calc R . .
H27B H -0.2116 0.8518 0.9535 0.221 Uiso 1 1 calc R . .
H27C H -0.2877 0.8874 0.9147 0.221 Uiso 1 1 calc R . .
C28 C -0.1158(9) 0.9546(3) 0.8959(3) 0.157(3) Uani 1 1 d . . .
H28A H -0.0421 0.9650 0.8833 0.235 Uiso 1 1 calc R . .
H28B H -0.1324 0.9819 0.9176 0.235 Uiso 1 1 calc R . .
H28C H -0.1867 0.9521 0.8721 0.235 Uiso 1 1 calc R . .
C29 C -0.1059(3) 0.56372(14) 0.84682(12) 0.0392(8) Uani 1 1 d . . .
C30 C -0.2236(3) 0.57978(16) 0.85658(12) 0.0455(9) Uani 1 1 d . . .
H30A H -0.2699 0.6061 0.8384 0.055 Uiso 1 1 calc R . .
C31 C -0.2728(3) 0.55745(16) 0.89268(12) 0.0470(9) Uani 1 1 d . . .
H31A H -0.3512 0.5695 0.8984 0.056 Uiso 1 1 calc R . .
C32 C -0.2088(3) 0.51733(15) 0.92104(12) 0.0433(8) Uani 1 1 d . . .
C33 C -0.0917(3) 0.50186(16) 0.91089(12) 0.0473(9) Uani 1 1 d . . .
H33A H -0.0454 0.4755 0.9290 0.057 Uiso 1 1 calc R . .
C34 C -0.0412(3) 0.52406(15) 0.87495(12) 0.0437(9) Uani 1 1 d . . .
H34A H 0.0376 0.5123 0.8695 0.052 Uiso 1 1 calc R . .
C35 C -0.2649(4) 0.49364(18) 0.96132(13) 0.0560(10) Uani 1 1 d . . .
C36 C -0.4025(4) 0.4772(2) 0.94676(17) 0.0877(17) Uani 1 1 d . . .
H36A H -0.4074 0.4488 0.9241 0.132 Uiso 1 1 calc R . .
H36B H -0.4498 0.5088 0.9344 0.132 Uiso 1 1 calc R . .
H36C H -0.4368 0.4638 0.9726 0.132 Uiso 1 1 calc R . .
C37 C -0.2631(6) 0.5387(3) 0.99730(17) 0.105(2) Uani 1 1 d . . .
H37A H -0.1776 0.5496 1.0077 0.158 Uiso 1 1 calc R . .
H37B H -0.3002 0.5248 1.0224 0.158 Uiso 1 1 calc R . .
H37C H -0.3105 0.5700 0.9843 0.158 Uiso 1 1 calc R . .
C38 C -0.1917(5) 0.4451(3) 0.9824(2) 0.104(2) Uani 1 1 d . . .
H38A H -0.1054 0.4555 0.9917 0.156 Uiso 1 1 calc R . .
H38B H -0.1957 0.4157 0.9606 0.156 Uiso 1 1 calc R . .
H38C H -0.2273 0.4328 1.0084 0.156 Uiso 1 1 calc R . .
C39 C 0.3585(3) 0.64922(17) 0.86053(14) 0.0511(10) Uani 1 1 d . . .
C40 C 0.3579(3) 0.62254(17) 0.90201(14) 0.0545(10) Uani 1 1 d . . .
H40A H 0.3045 0.5926 0.9034 0.065 Uiso 1 1 calc R . .
C41 C 0.4341(4) 0.63939(18) 0.94071(15) 0.0582(11) Uani 1 1 d . . .
H41A H 0.4295 0.6209 0.9678 0.070 Uiso 1 1 calc R . .
C42 C 0.5171(4) 0.68258(19) 0.94101(16) 0.0640(12) Uani 1 1 d . . .
C43 C 0.5268(4) 0.7057(2) 0.89872(19) 0.0799(15) Uani 1 1 d . . .
H43A H 0.5865 0.7331 0.8969 0.096 Uiso 1 1 calc R . .
C44 C 0.4500(4) 0.6890(2) 0.85938(16) 0.0706(13) Uani 1 1 d . . .
H44A H 0.4604 0.7049 0.8318 0.085 Uiso 1 1 calc R . .
C45 C 0.5898(5) 0.7073(2) 0.9847(2) 0.0876(16) Uani 1 1 d . . .
C46 C 0.5454(7) 0.7667(3) 0.9890(3) 0.160(4) Uani 1 1 d . . .
H46A H 0.5621 0.7876 0.9632 0.240 Uiso 1 1 calc R . .
H46B H 0.5898 0.7828 1.0163 0.240 Uiso 1 1 calc R . .
H46C H 0.4566 0.7670 0.9902 0.240 Uiso 1 1 calc R . .
C47 C 0.5600(6) 0.6776(3) 1.0274(2) 0.118(2) Uani 1 1 d . . .
H47A H 0.6063 0.6946 1.0540 0.177 Uiso 1 1 calc R . .
H47B H 0.5837 0.6395 1.0264 0.177 Uiso 1 1 calc R . .
H47C H 0.4713 0.6802 1.0286 0.177 Uiso 1 1 calc R . .
C48 C 0.7288(5) 0.7050(3) 0.9840(2) 0.123(2) Uani 1 1 d . . .
H48A H 0.7482 0.7243 0.9578 0.185 Uiso 1 1 calc R . .
H48B H 0.7548 0.6672 0.9828 0.185 Uiso 1 1 calc R . .
H48C H 0.7725 0.7220 1.0110 0.185 Uiso 1 1 calc R . .
C49 C 0.1576(4) 0.72720(19) 0.91754(14) 0.0651(12) Uani 1 1 d . . .
H49A H 0.1200 0.7620 0.9067 0.078 Uiso 1 1 calc R . .
H49B H 0.2426 0.7253 0.9103 0.078 Uiso 1 1 calc R . .
C50 C 0.1583(7) 0.7213(3) 0.9673(2) 0.116(2) Uani 1 1 d . . .
H50A H 0.2310 0.7001 0.9809 0.139 Uiso 1 1 calc R . .
H50B H 0.1616 0.7572 0.9818 0.139 Uiso 1 1 calc R . .
C51 C 0.0453(6) 0.6936(3) 0.97275(19) 0.107(2) Uani 1 1 d . . .
H51A H -0.0207 0.7199 0.9762 0.128 Uiso 1 1 calc R . .
H51B H 0.0585 0.6699 0.9992 0.128 Uiso 1 1 calc R . .
C52 C 0.0102(5) 0.6601(2) 0.93005(16) 0.0857(16) Uani 1 1 d . . .
H52A H 0.0295 0.6215 0.9360 0.103 Uiso 1 1 calc R . .
H52B H -0.0793 0.6636 0.9189 0.103 Uiso 1 1 calc R . .
P1 P 0.95896(8) 0.36807(4) 0.76029(3) 0.0376(2) Uani 1 1 d . . .
C53 C 0.9918(3) 0.38834(15) 0.70539(12) 0.0427(8) Uani 1 1 d . . .
C54 C 1.0495(4) 0.35170(18) 0.67903(14) 0.0604(11) Uani 1 1 d . . .
H54A H 1.0644 0.3155 0.6886 0.072 Uiso 1 1 calc R . .
C55 C 1.0845(5) 0.3690(2) 0.63872(17) 0.0802(15) Uani 1 1 d . . .
H55A H 1.1237 0.3447 0.6212 0.096 Uiso 1 1 calc R . .
C56 C 1.0613(5) 0.4228(2) 0.62440(16) 0.0768(14) Uani 1 1 d . . .
H56A H 1.0848 0.4344 0.5971 0.092 Uiso 1 1 calc R . .
C57 C 1.0041(4) 0.4589(2) 0.64989(15) 0.0653(12) Uani 1 1 d . . .
H57A H 0.9887 0.4949 0.6398 0.078 Uiso 1 1 calc R . .
C58 C 0.9692(4) 0.44239(16) 0.69037(13) 0.0520(10) Uani 1 1 d . . .
H58A H 0.9305 0.4672 0.7077 0.062 Uiso 1 1 calc R . .
C59 C 0.8128(3) 0.39838(14) 0.77034(12) 0.0391(8) Uani 1 1 d . . .
C60 C 0.7107(3) 0.40179(14) 0.73544(13) 0.0447(9) Uani 1 1 d . . .
H60A H 0.7198 0.3919 0.7060 0.054 Uiso 1 1 calc R . .
C61 C 0.5959(3) 0.42007(15) 0.74505(15) 0.0521(10) Uani 1 1 d . . .
H61A H 0.5277 0.4230 0.7219 0.063 Uiso 1 1 calc R . .
C62 C 0.5820(4) 0.43396(15) 0.78869(16) 0.0566(11) Uani 1 1 d . . .
H62A H 0.5039 0.4455 0.7950 0.068 Uiso 1 1 calc R . .
C63 C 0.6822(4) 0.43092(17) 0.82286(15) 0.0586(11) Uani 1 1 d . . .
H63A H 0.6721 0.4407 0.8523 0.070 Uiso 1 1 calc R . .
C64 C 0.7987(4) 0.41342(15) 0.81399(13) 0.0482(9) Uani 1 1 d . . .
H64A H 0.8670 0.4118 0.8373 0.058 Uiso 1 1 calc R . .
C65 C 0.9455(3) 0.29462(14) 0.76379(12) 0.0384(8) Uani 1 1 d . . .
C66 C 0.8270(3) 0.27047(15) 0.75876(13) 0.0473(9) Uani 1 1 d . . .
H66A H 0.7551 0.2924 0.7547 0.057 Uiso 1 1 calc R . .
C67 C 0.8160(4) 0.21330(16) 0.75974(15) 0.0555(10) Uani 1 1 d . . .
H67A H 0.7367 0.1969 0.7562 0.067 Uiso 1 1 calc R . .
C68 C 0.9226(4) 0.18115(16) 0.76589(14) 0.0540(10) Uani 1 1 d . . .
H68A H 0.9150 0.1430 0.7666 0.065 Uiso 1 1 calc R . .
C69 C 1.0410(4) 0.20493(16) 0.77105(14) 0.0525(10) Uani 1 1 d . . .
H69A H 1.1125 0.1827 0.7752 0.063 Uiso 1 1 calc R . .
C70 C 1.0533(3) 0.26168(15) 0.77007(13) 0.0460(9) Uani 1 1 d . . .
H70A H 1.1329 0.2778 0.7736 0.055 Uiso 1 1 calc R . .
C71 C 1.0847(3) 0.39227(15) 0.80266(12) 0.0403(8) Uani 1 1 d . . .
C72 C 1.1555(3) 0.43803(16) 0.79461(13) 0.0465(9) Uani 1 1 d . . .
H72A H 1.1424 0.4551 0.7663 0.056 Uiso 1 1 calc R . .
C73 C 1.2457(3) 0.45823(18) 0.82883(15) 0.0557(10) Uani 1 1 d . . .
H73A H 1.2938 0.4887 0.8234 0.067 Uiso 1 1 calc R . .
C74 C 1.2644(4) 0.43362(18) 0.87044(15) 0.0571(11) Uani 1 1 d . . .
H74A H 1.3254 0.4475 0.8932 0.069 Uiso 1 1 calc R . .
C75 C 1.1945(4) 0.3888(2) 0.87912(14) 0.0628(11) Uani 1 1 d . . .
H75A H 1.2076 0.3724 0.9077 0.075 Uiso 1 1 calc R . .
C76 C 1.1043(4) 0.36782(17) 0.84533(13) 0.0535(10) Uani 1 1 d . . .
H76A H 1.0567 0.3373 0.8512 0.064 Uiso 1 1 calc R . .
O1S O 0.6427(6) 0.8058(2) 0.6037(2) 0.160(2) Uani 1 1 d . . .
C1S C 0.5833(8) 0.7558(4) 0.6023(3) 0.141(3) Uani 1 1 d . . .
H1SA H 0.5197 0.7533 0.5755 0.169 Uiso 1 1 calc R . .
H1SB H 0.5424 0.7511 0.6289 0.169 Uiso 1 1 calc R . .
C2S C 0.6798(9) 0.7134(3) 0.6011(3) 0.154(3) Uani 1 1 d . . .
H2SA H 0.6695 0.6957 0.5715 0.185 Uiso 1 1 calc R . .
H2SB H 0.6736 0.6854 0.6240 0.185 Uiso 1 1 calc R . .
C3S C 0.8028(8) 0.7419(4) 0.6103(4) 0.183(5) Uani 1 1 d . . .
H3SA H 0.8500 0.7297 0.6390 0.219 Uiso 1 1 calc R . .
H3SB H 0.8523 0.7347 0.5863 0.219 Uiso 1 1 calc R . .
C4S C 0.7730(8) 0.7990(4) 0.6122(4) 0.179(4) Uani 1 1 d . . .
H4SA H 0.8059 0.8137 0.6419 0.215 Uiso 1 1 calc R . .
H4SB H 0.8115 0.8190 0.5897 0.215 Uiso 1 1 calc R . .
O2S O 0.1344(18) 0.1400(9) 0.8924(6) 0.397(11) Uani 1 1 d D . .
C5S C 0.0683(14) 0.0936(8) 0.9029(7) 0.276(9) Uani 1 1 d D . .
H5SA H 0.0154 0.0788 0.8764 0.331 Uiso 1 1 calc R . .
H5SB H 0.0172 0.1013 0.9264 0.331 Uiso 1 1 calc R . .
C6S C 0.171(2) 0.0573(6) 0.9189(5) 0.278(9) Uani 1 1 d D . .
H6SA H 0.1604 0.0416 0.9481 0.333 Uiso 1 1 calc R . .
H6SB H 0.1752 0.0275 0.8975 0.333 Uiso 1 1 calc R . .
C7S C 0.2801(12) 0.0898(11) 0.9230(7) 0.353(17) Uani 1 1 d D . .
H7SA H 0.3371 0.0808 0.9506 0.423 Uiso 1 1 calc R . .
H7SB H 0.3238 0.0847 0.8971 0.423 Uiso 1 1 calc R . .
C8S C 0.236(3) 0.1428(9) 0.9246(8) 0.58(4) Uani 1 1 d D . .
H8SA H 0.2126 0.1515 0.9540 0.695 Uiso 1 1 calc R . .
H8SB H 0.2962 0.1697 0.9171 0.695 Uiso 1 1 calc R . .
O3S O 0.1282(18) 0.3864(6) 0.4601(6) 0.383(9) Uani 1 1 d . . .
C9S C 0.1079(15) 0.3929(5) 0.5076(4) 0.253(7) Uani 1 1 d . . .
H9SA H 0.0192 0.3884 0.5098 0.304 Uiso 1 1 calc R . .
H9SB H 0.1552 0.3651 0.5265 0.304 Uiso 1 1 calc R . .
C10S C 0.1454(11) 0.4417(3) 0.5214(3) 0.176(5) Uani 1 1 d . . .
H10B H 0.2225 0.4393 0.5430 0.211 Uiso 1 1 calc R . .
H10C H 0.0816 0.4597 0.5360 0.211 Uiso 1 1 calc R . .
C11S C 0.1653(17) 0.4703(5) 0.4849(5) 0.268(8) Uani 1 1 d . . .
H11B H 0.1107 0.5024 0.4814 0.322 Uiso 1 1 calc R . .
H11C H 0.2520 0.4829 0.4889 0.322 Uiso 1 1 calc R . .
C12S C 0.143(2) 0.4396(9) 0.4487(4) 0.339(13) Uani 1 1 d . . .
H12A H 0.2119 0.4427 0.4314 0.407 Uiso 1 1 calc R . .
H12B H 0.0666 0.4524 0.4297 0.407 Uiso 1 1 calc R . .

loop_
_atom_site_aniso_label
_atom_site_aniso_U_11
_atom_site_aniso_U_22
_atom_site_aniso_U_33
_atom_site_aniso_U_23
_atom_site_aniso_U_13
_atom_site_aniso_U_12
Mn1 0.0302(3) 0.0419(3) 0.0495(3) 0.0028(3) 0.0079(2) -0.0003(2)
N1 0.0261(14) 0.0327(15) 0.0553(18) 0.0079(13) 0.0098(12) 0.0015(11)
N2 0.0399(16) 0.0376(17) 0.0527(19) 0.0007(14) 0.0119(14) 0.0064(13)
N3 0.0318(15) 0.0471(18) 0.0466(18) 0.0066(14) 0.0099(13) -0.0029(13)
N4 0.0262(15) 0.069(2) 0.054(2) 0.0047(17) 0.0057(13) 0.0041(14)
O1 0.0570(17) 0.0610(18) 0.0534(16) -0.0005(14) 0.0061(13) 0.0017(14)
C1 0.0273(17) 0.0345(19) 0.054(2) 0.0061(16) 0.0101(15) -0.0010(14)
C2 0.0373(19) 0.038(2) 0.058(2) 0.0070(17) 0.0142(17) 0.0023(15)
C3 0.046(2) 0.054(2) 0.059(2) 0.016(2) 0.0205(19) -0.0022(18)
C4 0.055(2) 0.036(2) 0.080(3) 0.018(2) 0.013(2) 0.0020(18)
C5 0.049(2) 0.033(2) 0.072(3) 0.0049(19) 0.013(2) 0.0067(17)
C6 0.0271(17) 0.0352(19) 0.060(2) 0.0035(17) 0.0059(16) 0.0009(14)
C7 0.0304(17) 0.0288(17) 0.051(2) 0.0024(15) 0.0104(15) 0.0021(14)
C8 0.041(2) 0.043(2) 0.051(2) 0.0055(17) 0.0163(17) -0.0016(16)
C9 0.044(2) 0.050(2) 0.046(2) -0.0018(18) 0.0059(17) 0.0002(17)
C10 0.0350(19) 0.043(2) 0.056(2) -0.0036(17) 0.0093(17) -0.0029(16)
C11 0.0326(17) 0.0340(19) 0.053(2) 0.0046(16) 0.0157(16) 0.0004(14)
C12 0.0280(17) 0.0338(18) 0.050(2) 0.0028(15) 0.0099(15) 0.0044(14)
C13 0.0322(18) 0.0332(19) 0.057(2) 0.0115(17) 0.0193(16) 0.0038(14)
C14 0.049(2) 0.043(2) 0.064(3) 0.0039(19) 0.0208(19) 0.0027(17)
C15 0.061(3) 0.047(2) 0.092(3) 0.003(2) 0.035(3) 0.013(2)
C16 0.050(3) 0.048(2) 0.097(4) 0.023(2) 0.037(3) 0.018(2)
C17 0.034(2) 0.050(2) 0.079(3) 0.024(2) 0.0143(19) 0.0047(17)
C18 0.0314(18) 0.038(2) 0.065(3) 0.0181(18) 0.0179(17) 0.0008(15)
C19 0.041(2) 0.043(2) 0.055(2) 0.0006(18) -0.0002(17) 0.0093(17)
C20 0.056(3) 0.050(2) 0.071(3) -0.002(2) 0.006(2) 0.004(2)
C21 0.075(3) 0.047(3) 0.082(3) -0.009(2) -0.014(3) 0.007(2)
C22 0.078(3) 0.065(3) 0.064(3) -0.009(2) -0.002(2) 0.027(3)
C23 0.062(3) 0.072(3) 0.062(3) -0.006(2) 0.008(2) 0.021(2)
C24 0.048(2) 0.060(3) 0.056(2) -0.006(2) 0.0075(19) 0.0115(19)
C25 0.133(5) 0.086(4) 0.073(4) -0.024(3) -0.010(4) 0.040(4)
C26 0.214(9) 0.218(10) 0.129(7) -0.107(7) -0.060(6) 0.088(8)
C27 0.179(8) 0.135(7) 0.140(6) -0.051(5) 0.061(6) 0.035(6)
C28 0.252(10) 0.073(4) 0.149(7) -0.033(4) 0.041(7) 0.046(5)
C29 0.0329(18) 0.041(2) 0.045(2) 0.0025(16) 0.0081(15) -0.0041(15)
C30 0.0372(19) 0.048(2) 0.052(2) 0.0089(18) 0.0100(16) 0.0039(16)
C31 0.0334(18) 0.057(2) 0.054(2) 0.0006(19) 0.0160(16) 0.0029(17)
C32 0.040(2) 0.048(2) 0.043(2) -0.0005(17) 0.0111(16) -0.0040(16)
C33 0.045(2) 0.047(2) 0.050(2) 0.0095(18) 0.0094(17) 0.0043(17)
C34 0.0326(18) 0.046(2) 0.054(2) 0.0037(18) 0.0128(16) 0.0063(16)
C35 0.057(2) 0.068(3) 0.047(2) 0.004(2) 0.0190(19) -0.008(2)
C36 0.065(3) 0.119(5) 0.086(4) 0.022(3) 0.032(3) -0.025(3)
C37 0.134(5) 0.130(5) 0.061(3) -0.019(3) 0.047(3) -0.030(4)
C38 0.104(4) 0.111(5) 0.108(4) 0.061(4) 0.055(4) 0.013(4)
C39 0.0291(18) 0.058(3) 0.065(3) 0.012(2) 0.0042(17) 0.0024(17)
C40 0.037(2) 0.054(3) 0.072(3) 0.014(2) 0.0064(19) 0.0020(18)
C41 0.039(2) 0.069(3) 0.063(3) 0.013(2) -0.0024(19) 0.009(2)
C42 0.045(2) 0.063(3) 0.076(3) -0.003(2) -0.013(2) 0.009(2)
C43 0.056(3) 0.074(3) 0.103(4) 0.017(3) -0.010(3) -0.023(2)
C44 0.051(3) 0.085(3) 0.073(3) 0.027(3) 0.002(2) -0.015(2)
C45 0.076(3) 0.081(4) 0.095(4) -0.014(3) -0.021(3) 0.016(3)
C46 0.139(6) 0.104(6) 0.207(8) -0.068(6) -0.065(6) 0.034(5)
C47 0.091(4) 0.173(7) 0.083(4) -0.036(4) -0.013(3) 0.024(4)
C48 0.070(4) 0.141(6) 0.143(6) -0.030(5) -0.035(4) -0.006(4)
C49 0.068(3) 0.065(3) 0.059(3) -0.003(2) -0.002(2) -0.003(2)
C50 0.125(5) 0.142(6) 0.082(4) -0.032(4) 0.018(4) -0.042(5)
C51 0.106(5) 0.144(6) 0.074(4) -0.024(4) 0.023(3) -0.030(4)
C52 0.106(4) 0.091(4) 0.064(3) -0.011(3) 0.027(3) -0.022(3)
P1 0.0335(5) 0.0340(5) 0.0451(5) -0.0018(4) 0.0053(4) 0.0005(4)
C53 0.0397(19) 0.045(2) 0.044(2) -0.0016(17) 0.0060(16) 0.0003(16)
C54 0.073(3) 0.056(3) 0.054(3) 0.000(2) 0.019(2) 0.015(2)
C55 0.093(4) 0.090(4) 0.064(3) -0.003(3) 0.030(3) 0.021(3)
C56 0.089(4) 0.093(4) 0.052(3) 0.010(3) 0.023(2) 0.000(3)
C57 0.079(3) 0.060(3) 0.057(3) 0.010(2) 0.012(2) -0.001(2)
C58 0.059(2) 0.048(2) 0.050(2) 0.0008(19) 0.0090(18) 0.0034(19)
C59 0.0369(19) 0.0305(18) 0.051(2) -0.0015(16) 0.0105(16) -0.0006(14)
C60 0.042(2) 0.037(2) 0.054(2) -0.0046(17) 0.0040(17) 0.0008(16)
C61 0.039(2) 0.033(2) 0.083(3) 0.000(2) 0.0041(19) -0.0002(16)
C62 0.047(2) 0.034(2) 0.095(3) 0.007(2) 0.029(2) 0.0060(17)
C63 0.067(3) 0.046(2) 0.069(3) 0.001(2) 0.031(2) 0.008(2)
C64 0.051(2) 0.044(2) 0.050(2) -0.0008(18) 0.0087(18) 0.0045(17)
C65 0.0335(18) 0.0331(18) 0.048(2) -0.0015(16) 0.0050(15) -0.0011(14)
C66 0.0315(19) 0.039(2) 0.070(3) 0.0010(18) 0.0035(17) 0.0047(15)
C67 0.039(2) 0.040(2) 0.087(3) 0.001(2) 0.0078(19) -0.0044(17)
C68 0.053(2) 0.032(2) 0.078(3) -0.0012(19) 0.012(2) 0.0010(17)
C69 0.044(2) 0.040(2) 0.074(3) -0.0027(19) 0.0106(19) 0.0104(17)
C70 0.0307(18) 0.045(2) 0.062(2) -0.0042(18) 0.0073(16) 0.0003(16)
C71 0.0355(18) 0.040(2) 0.046(2) -0.0051(16) 0.0085(15) 0.0001(15)
C72 0.042(2) 0.049(2) 0.051(2) -0.0057(18) 0.0128(17) -0.0062(17)
C73 0.043(2) 0.060(3) 0.067(3) -0.014(2) 0.0150(19) -0.0143(19)
C74 0.040(2) 0.065(3) 0.065(3) -0.020(2) 0.0043(19) -0.0045(19)
C75 0.055(3) 0.077(3) 0.052(3) 0.002(2) -0.007(2) -0.002(2)
C76 0.052(2) 0.050(2) 0.056(3) 0.0059(19) -0.0005(19) -0.0091(19)
O1S 0.151(5) 0.095(4) 0.230(7) -0.012(4) 0.018(4) 0.034(4)
C1S 0.151(7) 0.111(6) 0.165(8) -0.009(6) 0.035(6) 0.021(6)
C2S 0.162(8) 0.106(6) 0.196(9) 0.004(6) 0.033(7) 0.031(6)
C3S 0.100(6) 0.113(7) 0.321(14) -0.049(8) -0.014(7) 0.018(5)
C4S 0.116(7) 0.113(7) 0.306(13) -0.062(7) 0.030(7) 0.014(5)
O2S 0.37(2) 0.50(3) 0.35(2) 0.13(2) 0.174(17) 0.07(2)
C5S 0.183(14) 0.32(2) 0.30(2) 0.094(16) -0.033(13) -0.087(16)
C6S 0.33(2) 0.221(16) 0.250(16) 0.061(12) -0.068(17) 0.031(17)
C7S 0.114(9) 0.62(5) 0.30(2) -0.03(3) -0.047(11) -0.062(17)
C8S 1.11(9) 0.37(3) 0.200(19) -0.02(2) -0.09(3) -0.46(5)
O3S 0.62(3) 0.274(15) 0.301(16) -0.069(13) 0.226(17) -0.053(17)
C9S 0.44(2) 0.172(11) 0.176(11) -0.048(9) 0.141(13) -0.126(13)
C10S 0.333(13) 0.108(6) 0.117(6) -0.030(5) 0.130(7) -0.090(7)
C11S 0.48(3) 0.178(12) 0.191(12) 0.039(10) 0.176(16) -0.014(14)
C12S 0.68(4) 0.25(2) 0.107(9) -0.006(11) 0.128(15) -0.11(2)

loop_
_atom_type_symbol
_atom_type_description
_atom_type_scat_dispersion_real
_atom_type_scat_dispersion_imag
_atom_type_scat_source
C C 0.0033 0.0016 'International Tables Vol C Tables 4.2.6.8 and 6.1.1.4'
H H 0.0000 0.0000 'International Tables Vol C Tables 4.2.6.8 and 6.1.1.4'
N N 0.0061 0.0033 'International Tables Vol C Tables 4.2.6.8 and 6.1.1.4'
O O 0.0106 0.0060 'International Tables Vol C Tables 4.2.6.8 and 6.1.1.4'
P P 0.1023 0.0942 'International Tables Vol C Tables 4.2.6.8 and 6.1.1.4'
Mn Mn 0.3368 0.7283 'International Tables Vol C Tables 4.2.6.8 and 6.1.1.4'

loop_
_geom_angle_atom_site_label_1
_geom_angle_atom_site_label_2
_geom_angle_atom_site_label_3
_geom_angle
_geom_angle_site_symmetry_1
_geom_angle_site_symmetry_3
_geom_angle_publ_flag
N3 Mn1 N4 114.92(12) . . ?
N3 Mn1 N2 115.19(11) . . ?
N4 Mn1 N2 114.68(12) . . ?
N3 Mn1 O1 109.57(11) . . ?
N4 Mn1 O1 99.73(11) . . ?
N2 Mn1 O1 100.23(11) . . ?
N3 Mn1 N1 76.91(10) . . ?
N4 Mn1 N1 77.03(11) . . ?
N2 Mn1 N1 76.39(10) . . ?
O1 Mn1 N1 173.52(10) . . ?
C7 N1 C13 114.9(3) . . ?
C7 N1 C1 114.1(3) . . ?
C13 N1 C1 113.5(2) . . ?
C7 N1 Mn1 104.06(19) . . ?
C13 N1 Mn1 103.7(2) . . ?
C1 N1 Mn1 105.0(2) . . ?
C6 N2 C19 121.0(3) . . ?
C6 N2 Mn1 113.8(2) . . ?
C19 N2 Mn1 117.5(2) . . ?
C12 N3 C29 119.8(3) . . ?
C12 N3 Mn1 114.0(2) . . ?
C29 N3 Mn1 121.6(2) . . ?
C18 N4 C39 120.7(3) . . ?
C18 N4 Mn1 114.6(2) . . ?
C39 N4 Mn1 123.6(3) . . ?
C52 O1 C49 108.9(3) . . ?
C52 O1 Mn1 127.3(3) . . ?
C49 O1 Mn1 123.5(2) . . ?
C2 C1 C6 121.5(3) . . ?
C2 C1 N1 122.0(3) . . ?
C6 C1 N1 116.4(3) . . ?
C1 C2 C3 121.6(4) . . ?
C1 C2 H2A 119.2 . . ?
C3 C2 H2A 119.2 . . ?
C4 C3 C2 118.0(4) . . ?
C4 C3 H3A 121.0 . . ?
C2 C3 H3A 121.0 . . ?
C5 C4 C3 121.0(4) . . ?
C5 C4 H4A 119.5 . . ?
C3 C4 H4A 119.5 . . ?
C4 C5 C6 122.6(4) . . ?
C4 C5 H5A 118.7 . . ?
C6 C5 H5A 118.7 . . ?
N2 C6 C5 126.1(3) . . ?
N2 C6 C1 118.8(3) . . ?
C5 C6 C1 115.0(3) . . ?
C8 C7 C12 120.7(3) . . ?
C8 C7 N1 122.5(3) . . ?
C12 C7 N1 116.8(3) . . ?
C7 C8 C9 122.0(3) . . ?
C7 C8 H8A 119.0 . . ?
C9 C8 H8A 119.0 . . ?
C10 C9 C8 117.9(3) . . ?
C10 C9 H9A 121.0 . . ?
C8 C9 H9A 121.0 . . ?
C11 C10 C9 121.2(3) . . ?
C11 C10 H10A 119.4 . . ?
C9 C10 H10A 119.4 . . ?
C10 C11 C12 122.1(3) . . ?
C10 C11 H11A 119.0 . . ?
C12 C11 H11A 119.0 . . ?
N3 C12 C11 125.4(3) . . ?
N3 C12 C7 118.6(3) . . ?
C11 C12 C7 116.0(3) . . ?
C14 C13 C18 121.4(3) . . ?
C14 C13 N1 121.9(3) . . ?
C18 C13 N1 116.7(3) . . ?
C13 C14 C15 121.1(4) . . ?
C13 C14 H14A 119.4 . . ?
C15 C14 H14A 119.4 . . ?
C16 C15 C14 118.8(4) . . ?
C16 C15 H15A 120.6 . . ?
C14 C15 H15A 120.6 . . ?
C15 C16 C17 121.2(4) . . ?
C15 C16 H16A 119.4 . . ?
C17 C16 H16A 119.4 . . ?
C16 C17 C18 121.7(4) . . ?
C16 C17 H17A 119.1 . . ?
C18 C17 H17A 119.1 . . ?
N4 C18 C13 119.3(3) . . ?
N4 C18 C17 125.2(4) . . ?
C13 C18 C17 115.4(4) . . ?
C20 C19 N2 125.6(3) . . ?
C20 C19 C24 115.7(4) . . ?
N2 C19 C24 118.3(3) . . ?
C19 C20 C21 121.4(4) . . ?
C19 C20 H20A 119.3 . . ?
C21 C20 H20A 119.3 . . ?
C20 C21 C22 121.9(4) . . ?
C20 C21 H21A 119.1 . . ?
C22 C21 H21A 119.1 . . ?
C23 C22 C21 116.1(4) . . ?
C23 C22 C25 124.4(5) . . ?
C21 C22 C25 119.6(5) . . ?
C24 C23 C22 122.7(5) . . ?
C24 C23 H23A 118.6 . . ?
C22 C23 H23A 118.6 . . ?
C23 C24 C19 122.2(4) . . ?
C23 C24 H24A 118.9 . . ?
C19 C24 H24A 118.9 . . ?
C26 C25 C28 113.4(7) . . ?
C26 C25 C22 110.1(5) . . ?
C28 C25 C22 109.7(5) . . ?
C26 C25 C27 108.1(7) . . ?
C28 C25 C27 104.7(6) . . ?
C22 C25 C27 110.7(6) . . ?
C25 C26 H26A 109.5 . . ?
C25 C26 H26B 109.5 . . ?
H26A C26 H26B 109.5 . . ?
C25 C26 H26C 109.5 . . ?
H26A C26 H26C 109.5 . . ?
H26B C26 H26C 109.5 . . ?
C25 C27 H27A 109.5 . . ?
C25 C27 H27B 109.5 . . ?
H27A C27 H27B 109.5 . . ?
C25 C27 H27C 109.5 . . ?
H27A C27 H27C 109.5 . . ?
H27B C27 H27C 109.5 . . ?
C25 C28 H28A 109.5 . . ?
C25 C28 H28B 109.5 . . ?
H28A C28 H28B 109.5 . . ?
C25 C28 H28C 109.5 . . ?
H28A C28 H28C 109.5 . . ?
H28B C28 H28C 109.5 . . ?
C34 C29 C30 116.9(3) . . ?
C34 C29 N3 119.3(3) . . ?
C30 C29 N3 123.6(3) . . ?
C31 C30 C29 121.3(3) . . ?
C31 C30 H30A 119.3 . . ?
C29 C30 H30A 119.3 . . ?
C30 C31 C32 122.2(3) . . ?
C30 C31 H31A 118.9 . . ?
C32 C31 H31A 118.9 . . ?
C33 C32 C31 115.7(3) . . ?
C33 C32 C35 123.1(3) . . ?
C31 C32 C35 121.2(3) . . ?
C34 C33 C32 122.6(3) . . ?
C34 C33 H33A 118.7 . . ?
C32 C33 H33A 118.7 . . ?
C33 C34 C29 121.2(3) . . ?
C33 C34 H34A 119.4 . . ?
C29 C34 H34A 119.4 . . ?
C38 C35 C36 109.6(4) . . ?
C38 C35 C37 108.6(4) . . ?
C36 C35 C37 107.1(4) . . ?
C38 C35 C32 112.3(3) . . ?
C36 C35 C32 110.7(3) . . ?
C37 C35 C32 108.4(4) . . ?
C35 C36 H36A 109.5 . . ?
C35 C36 H36B 109.5 . . ?
H36A C36 H36B 109.5 . . ?
C35 C36 H36C 109.5 . . ?
H36A C36 H36C 109.5 . . ?
H36B C36 H36C 109.5 . . ?
C35 C37 H37A 109.5 . . ?
C35 C37 H37B 109.5 . . ?
H37A C37 H37B 109.5 . . ?
C35 C37 H37C 109.5 . . ?
H37A C37 H37C 109.5 . . ?
H37B C37 H37C 109.5 . . ?
C35 C38 H38A 109.5 . . ?
C35 C38 H38B 109.5 . . ?
H38A C38 H38B 109.5 . . ?
C35 C38 H38C 109.5 . . ?
H38A C38 H38C 109.5 . . ?
H38B C38 H38C 109.5 . . ?
C44 C39 C40 116.4(4) . . ?
C44 C39 N4 122.5(4) . . ?
C40 C39 N4 120.8(3) . . ?
C41 C40 C39 121.6(4) . . ?
C41 C40 H40A 119.2 . . ?
C39 C40 H40A 119.2 . . ?
C40 C41 C42 122.4(4) . . ?
C40 C41 H41A 118.8 . . ?
C42 C41 H41A 118.8 . . ?
C41 C42 C43 116.0(4) . . ?
C41 C42 C45 123.3(5) . . ?
C43 C42 C45 120.6(5) . . ?
C44 C43 C42 121.9(4) . . ?
C44 C43 H43A 119.1 . . ?
C42 C43 H43A 119.1 . . ?
C39 C44 C43 121.1(4) . . ?
C39 C44 H44A 119.5 . . ?
C43 C44 H44A 119.5 . . ?
C48 C45 C46 111.2(6) . . ?
C48 C45 C42 110.7(5) . . ?
C46 C45 C42 108.3(4) . . ?
C48 C45 C47 109.1(5) . . ?
C46 C45 C47 105.4(6) . . ?
C42 C45 C47 112.1(5) . . ?
C45 C46 H46A 109.5 . . ?
C45 C46 H46B 109.5 . . ?
H46A C46 H46B 109.5 . . ?
C45 C46 H46C 109.5 . . ?
H46A C46 H46C 109.5 . . ?
H46B C46 H46C 109.5 . . ?
C45 C47 H47A 109.5 . . ?
C45 C47 H47B 109.5 . . ?
H47A C47 H47B 109.5 . . ?
C45 C47 H47C 109.5 . . ?
H47A C47 H47C 109.5 . . ?
H47B C47 H47C 109.5 . . ?
C45 C48 H48A 109.5 . . ?
C45 C48 H48B 109.5 . . ?
H48A C48 H48B 109.5 . . ?
C45 C48 H48C 109.5 . . ?
H48A C48 H48C 109.5 . . ?
H48B C48 H48C 109.5 . . ?
O1 C49 C50 104.7(4) . . ?
O1 C49 H49A 110.8 . . ?
C50 C49 H49A 110.8 . . ?
O1 C49 H49B 110.8 . . ?
C50 C49 H49B 110.8 . . ?
H49A C49 H49B 108.9 . . ?
C51 C50 C49 106.5(5) . . ?
C51 C50 H50A 110.4 . . ?
C49 C50 H50A 110.4 . . ?
C51 C50 H50B 110.4 . . ?
C49 C50 H50B 110.4 . . ?
H50A C50 H50B 108.6 . . ?
C50 C51 C52 105.5(5) . . ?
C50 C51 H51A 110.6 . . ?
C52 C51 H51A 110.6 . . ?
C50 C51 H51B 110.6 . . ?
C52 C51 H51B 110.6 . . ?
H51A C51 H51B 108.8 . . ?
O1 C52 C51 106.7(4) . . ?
O1 C52 H52A 110.4 . . ?
C51 C52 H52A 110.4 . . ?
O1 C52 H52B 110.4 . . ?
C51 C52 H52B 110.4 . . ?
H52A C52 H52B 108.6 . . ?
C65 P1 C53 110.76(17) . . ?
C65 P1 C59 108.45(15) . . ?
C53 P1 C59 109.74(16) . . ?
C65 P1 C71 109.99(17) . . ?
C53 P1 C71 108.65(17) . . ?
C59 P1 C71 109.24(16) . . ?
C54 C53 C58 119.3(4) . . ?
C54 C53 P1 120.4(3) . . ?
C58 C53 P1 120.1(3) . . ?
C55 C54 C53 120.0(4) . . ?
C55 C54 H54A 120.0 . . ?
C53 C54 H54A 120.0 . . ?
C54 C55 C56 119.8(4) . . ?
C54 C55 H55A 120.1 . . ?
C56 C55 H55A 120.1 . . ?
C57 C56 C55 120.6(4) . . ?
C57 C56 H56A 119.7 . . ?
C55 C56 H56A 119.7 . . ?
C56 C57 C58 120.4(4) . . ?
C56 C57 H57A 119.8 . . ?
C58 C57 H57A 119.8 . . ?
C57 C58 C53 119.9(4) . . ?
C57 C58 H58A 120.1 . . ?
C53 C58 H58A 120.1 . . ?
C64 C59 C60 120.0(3) . . ?
C64 C59 P1 119.3(3) . . ?
C60 C59 P1 120.4(3) . . ?
C61 C60 C59 119.3(4) . . ?
C61 C60 H60A 120.3 . . ?
C59 C60 H60A 120.3 . . ?
C62 C61 C60 120.3(4) . . ?
C62 C61 H61A 119.8 . . ?
C60 C61 H61A 119.8 . . ?
C63 C62 C61 120.4(4) . . ?
C63 C62 H62A 119.8 . . ?
C61 C62 H62A 119.8 . . ?
C62 C63 C64 120.4(4) . . ?
C62 C63 H63A 119.8 . . ?
C64 C63 H63A 119.8 . . ?
C59 C64 C63 119.6(4) . . ?
C59 C64 H64A 120.2 . . ?
C63 C64 H64A 120.2 . . ?
C66 C65 C70 120.0(3) . . ?
C66 C65 P1 119.6(3) . . ?
C70 C65 P1 120.3(3) . . ?
C65 C66 C67 119.8(3) . . ?
C65 C66 H66A 120.1 . . ?
C67 C66 H66A 120.1 . . ?
C68 C67 C66 119.8(3) . . ?
C68 C67 H67A 120.1 . . ?
C66 C67 H67A 120.1 . . ?
C67 C68 C69 120.7(4) . . ?
C67 C68 H68A 119.6 . . ?
C69 C68 H68A 119.6 . . ?
C68 C69 C70 120.1(3) . . ?
C68 C69 H69A 119.9 . . ?
C70 C69 H69A 119.9 . . ?
C69 C70 C65 119.5(3) . . ?
C69 C70 H70A 120.3 . . ?
C65 C70 H70A 120.3 . . ?
C72 C71 C76 119.3(3) . . ?
C72 C71 P1 120.8(3) . . ?
C76 C71 P1 119.7(3) . . ?
C73 C72 C71 119.7(4) . . ?
C73 C72 H72A 120.1 . . ?
C71 C72 H72A 120.1 . . ?
C74 C73 C72 120.3(4) . . ?
C74 C73 H73A 119.8 . . ?
C72 C73 H73A 119.8 . . ?
C73 C74 C75 120.7(4) . . ?
C73 C74 H74A 119.6 . . ?
C75 C74 H74A 119.6 . . ?
C74 C75 C76 119.8(4) . . ?
C74 C75 H75A 120.1 . . ?
C76 C75 H75A 120.1 . . ?
C75 C76 C71 120.1(4) . . ?
C75 C76 H76A 120.0 . . ?
C71 C76 H76A 120.0 . . ?
C1S O1S C4S 110.5(6) . . ?
O1S C1S C2S 107.2(7) . . ?
O1S C1S H1SA 110.3 . . ?
C2S C1S H1SA 110.3 . . ?
O1S C1S H1SB 110.3 . . ?
C2S C1S H1SB 110.3 . . ?
H1SA C1S H1SB 108.5 . . ?
C1S C2S C3S 106.3(7) . . ?
C1S C2S H2SA 110.5 . . ?
C3S C2S H2SA 110.5 . . ?
C1S C2S H2SB 110.5 . . ?
C3S C2S H2SB 110.5 . . ?
H2SA C2S H2SB 108.7 . . ?
C4S C3S C2S 105.2(7) . . ?
C4S C3S H3SA 110.7 . . ?
C2S C3S H3SA 110.7 . . ?
C4S C3S H3SB 110.7 . . ?
C2S C3S H3SB 110.7 . . ?
H3SA C3S H3SB 108.8 . . ?
O1S C4S C3S 109.5(7) . . ?
O1S C4S H4SA 109.8 . . ?
C3S C4S H4SA 109.8 . . ?
O1S C4S H4SB 109.8 . . ?
C3S C4S H4SB 109.8 . . ?
H4SA C4S H4SB 108.2 . . ?
C8S O2S C5S 105.3(19) . . ?
O2S C5S C6S 100.4(14) . . ?
O2S C5S H5SA 111.7 . . ?
C6S C5S H5SA 111.7 . . ?
O2S C5S H5SB 111.7 . . ?
C6S C5S H5SB 111.7 . . ?
H5SA C5S H5SB 109.5 . . ?
C7S C6S C5S 105.9(13) . . ?
C7S C6S H6SA 110.5 . . ?
C5S C6S H6SA 110.5 . . ?
C7S C6S H6SB 110.5 . . ?
C5S C6S H6SB 110.5 . . ?
H6SA C6S H6SB 108.7 . . ?
C8S C7S C6S 103.7(16) . . ?
C8S C7S H7SA 111.0 . . ?
C6S C7S H7SA 111.0 . . ?
C8S C7S H7SB 111.0 . . ?
C6S C7S H7SB 111.0 . . ?
H7SA C7S H7SB 109.0 . . ?
O2S C8S C7S 100.2(16) . . ?
O2S C8S H8SA 111.7 . . ?
C7S C8S H8SA 111.7 . . ?
O2S C8S H8SB 111.7 . . ?
C7S C8S H8SB 111.7 . . ?
H8SA C8S H8SB 109.5 . . ?
C12S O3S C9S 100.3(12) . . ?
C10S C9S O3S 108.4(10) . . ?
C10S C9S H9SA 110.0 . . ?
O3S C9S H9SA 110.0 . . ?
C10S C9S H9SB 110.0 . . ?
O3S C9S H9SB 110.0 . . ?
H9SA C9S H9SB 108.4 . . ?
C9S C10S C11S 107.4(10) . . ?
C9S C10S H10B 110.2 . . ?
C11S C10S H10B 110.2 . . ?
C9S C10S H10C 110.2 . . ?
C11S C10S H10C 110.2 . . ?
H10B C10S H10C 108.5 . . ?
C12S C11S C10S 110.2(12) . . ?
C12S C11S H11B 109.6 . . ?
C10S C11S H11B 109.6 . . ?
C12S C11S H11C 109.6 . . ?
C10S C11S H11C 109.6 . . ?
H11B C11S H11C 108.1 . . ?
C11S C12S O3S 110.7(13) . . ?
C11S C12S H12A 109.5 . . ?
O3S C12S H12A 109.5 . . ?
C11S C12S H12B 109.5 . . ?
O3S C12S H12B 109.5 . . ?
H12A C12S H12B 108.1 . . ?

loop_
_geom_bond_atom_site_label_1
_geom_bond_atom_site_label_2
_geom_bond_distance
_geom_bond_site_symmetry_2
_geom_bond_publ_flag
Mn1 N3 2.084(3) . ?
Mn1 N4 2.088(3) . ?
Mn1 N2 2.113(3) . ?
Mn1 O1 2.228(3) . ?
Mn1 N1 2.316(3) . ?
N1 C7 1.459(4) . ?
N1 C13 1.468(4) . ?
N1 C1 1.469(4) . ?
N2 C6 1.369(4) . ?
N2 C19 1.400(5) . ?
N3 C12 1.365(4) . ?
N3 C29 1.413(4) . ?
N4 C18 1.356(5) . ?
N4 C39 1.406(5) . ?
O1 C52 1.425(5) . ?
O1 C49 1.449(5) . ?
C1 C2 1.370(5) . ?
C1 C6 1.427(5) . ?
C2 C3 1.393(5) . ?
C2 H2A 0.9300 . ?
C3 C4 1.382(6) . ?
C3 H3A 0.9300 . ?
C4 C5 1.372(6) . ?
C4 H4A 0.9300 . ?
C5 C6 1.417(5) . ?
C5 H5A 0.9300 . ?
C7 C8 1.370(5) . ?
C7 C12 1.427(5) . ?
C8 C9 1.394(5) . ?
C8 H8A 0.9300 . ?
C9 C10 1.381(5) . ?
C9 H9A 0.9300 . ?
C10 C11 1.374(5) . ?
C10 H10A 0.9300 . ?
C11 C12 1.411(5) . ?
C11 H11A 0.9300 . ?
C13 C14 1.376(5) . ?
C13 C18 1.415(5) . ?
C14 C15 1.392(5) . ?
C14 H14A 0.9300 . ?
C15 C16 1.368(6) . ?
C15 H15A 0.9300 . ?
C16 C17 1.372(6) . ?
C16 H16A 0.9300 . ?
C17 C18 1.429(5) . ?
C17 H17A 0.9300 . ?
C19 C20 1.392(6) . ?
C19 C24 1.403(5) . ?
C20 C21 1.394(6) . ?
C20 H20A 0.9300 . ?
C21 C22 1.398(7) . ?
C21 H21A 0.9300 . ?
C22 C23 1.371(7) . ?
C22 C25 1.541(7) . ?
C23 C24 1.370(6) . ?
C23 H23A 0.9300 . ?
C24 H24A 0.9300 . ?
C25 C26 1.474(9) . ?
C25 C28 1.520(9) . ?
C25 C27 1.554(10) . ?
C26 H26A 0.9600 . ?
C26 H26B 0.9600 . ?
C26 H26C 0.9600 . ?
C27 H27A 0.9600 . ?
C27 H27B 0.9600 . ?
C27 H27C 0.9600 . ?
C28 H28A 0.9600 . ?
C28 H28B 0.9600 . ?
C28 H28C 0.9600 . ?
C29 C34 1.390(5) . ?
C29 C30 1.394(5) . ?
C30 C31 1.379(5) . ?
C30 H30A 0.9300 . ?
C31 C32 1.398(5) . ?
C31 H31A 0.9300 . ?
C32 C33 1.388(5) . ?
C32 C35 1.534(5) . ?
C33 C34 1.381(5) . ?
C33 H33A 0.9300 . ?
C34 H34A 0.9300 . ?
C35 C38 1.499(7) . ?
C35 C36 1.527(6) . ?
C35 C37 1.529(7) . ?
C36 H36A 0.9600 . ?
C36 H36B 0.9600 . ?
C36 H36C 0.9600 . ?
C37 H37A 0.9600 . ?
C37 H37B 0.9600 . ?
C37 H37C 0.9600 . ?
C38 H38A 0.9600 . ?
C38 H38B 0.9600 . ?
C38 H38C 0.9600 . ?
C39 C44 1.382(6) . ?
C39 C40 1.396(5) . ?
C40 C41 1.370(6) . ?
C40 H40A 0.9300 . ?
C41 C42 1.374(6) . ?
C41 H41A 0.9300 . ?
C42 C43 1.398(7) . ?
C42 C45 1.535(7) . ?
C43 C44 1.386(7) . ?
C43 H43A 0.9300 . ?
C44 H44A 0.9300 . ?
C45 C48 1.495(8) . ?
C45 C46 1.528(8) . ?
C45 C47 1.538(9) . ?
C46 H46A 0.9600 . ?
C46 H46B 0.9600 . ?
C46 H46C 0.9600 . ?
C47 H47A 0.9600 . ?
C47 H47B 0.9600 . ?
C47 H47C 0.9600 . ?
C48 H48A 0.9600 . ?
C48 H48B 0.9600 . ?
C48 H48C 0.9600 . ?
C49 C50 1.490(7) . ?
C49 H49A 0.9700 . ?
C49 H49B 0.9700 . ?
C50 C51 1.416(8) . ?
C50 H50A 0.9700 . ?
C50 H50B 0.9700 . ?
C51 C52 1.509(7) . ?
C51 H51A 0.9700 . ?
C51 H51B 0.9700 . ?
C52 H52A 0.9700 . ?
C52 H52B 0.9700 . ?
P1 C65 1.791(3) . ?
P1 C53 1.794(4) . ?
P1 C59 1.798(3) . ?
P1 C71 1.800(4) . ?
C53 C54 1.392(5) . ?
C53 C58 1.394(5) . ?
C54 C55 1.378(6) . ?
C54 H54A 0.9300 . ?
C55 C56 1.382(7) . ?
C55 H55A 0.9300 . ?
C56 C57 1.365(6) . ?
C56 H56A 0.9300 . ?
C57 C58 1.376(5) . ?
C57 H57A 0.9300 . ?
C58 H58A 0.9300 . ?
C59 C64 1.381(5) . ?
C59 C60 1.393(5) . ?
C60 C61 1.379(5) . ?
C60 H60A 0.9300 . ?
C61 C62 1.373(6) . ?
C61 H61A 0.9300 . ?
C62 C63 1.366(6) . ?
C62 H62A 0.9300 . ?
C63 C64 1.383(5) . ?
C63 H63A 0.9300 . ?
C64 H64A 0.9300 . ?
C65 C66 1.387(5) . ?
C65 C70 1.395(5) . ?
C66 C67 1.392(5) . ?
C66 H66A 0.9300 . ?
C67 C68 1.373(5) . ?
C67 H67A 0.9300 . ?
C68 C69 1.382(5) . ?
C68 H68A 0.9300 . ?
C69 C70 1.383(5) . ?
C69 H69A 0.9300 . ?
C70 H70A 0.9300 . ?
C71 C72 1.386(5) . ?
C71 C76 1.389(5) . ?
C72 C73 1.384(5) . ?
C72 H72A 0.9300 . ?
C73 C74 1.363(6) . ?
C73 H73A 0.9300 . ?
C74 C75 1.368(6) . ?
C74 H74A 0.9300 . ?
C75 C76 1.383(5) . ?
C75 H75A 0.9300 . ?
C76 H76A 0.9300 . ?
O1S C1S 1.368(9) . ?
O1S C4S 1.392(9) . ?
C1S C2S 1.465(10) . ?
C1S H1SA 0.9700 . ?
C1S H1SB 0.9700 . ?
C2S C3S 1.478(11) . ?
C2S H2SA 0.9700 . ?
C2S H2SB 0.9700 . ?
C3S C4S 1.426(10) . ?
C3S H3SA 0.9700 . ?
C3S H3SB 0.9700 . ?
C4S H4SA 0.9700 . ?
C4S H4SB 0.9700 . ?
O2S C8S 1.336(17) . ?
O2S C5S 1.393(15) . ?
C5S C6S 1.430(14) . ?
C5S H5SA 0.9700 . ?
C5S H5SB 0.9700 . ?
C6S C7S 1.403(15) . ?
C6S H6SA 0.9700 . ?
C6S H6SB 0.9700 . ?
C7S C8S 1.375(18) . ?
C7S H7SA 0.9700 . ?
C7S H7SB 0.9700 . ?
C8S H8SA 0.9700 . ?
C8S H8SB 0.9700 . ?
O3S C12S 1.348(17) . ?
O3S C9S 1.474(14) . ?
C9S C10S 1.297(11) . ?
C9S H9SA 0.9700 . ?
C9S H9SB 0.9700 . ?
C10S C11S 1.331(11) . ?
C10S H10B 0.9700 . ?
C10S H10C 0.9700 . ?
C11S C12S 1.302(16) . ?
C11S H11B 0.9700 . ?
C11S H11C 0.9700 . ?
C12S H12A 0.9700 . ?
C12S H12B 0.9700 . ?

loop_
_geom_torsion_atom_site_label_1
_geom_torsion_atom_site_label_2
_geom_torsion_atom_site_label_3
_geom_torsion_atom_site_label_4
_geom_torsion
_geom_torsion_site_symmetry_1
_geom_torsion_site_symmetry_2
_geom_torsion_site_symmetry_3
_geom_torsion_site_symmetry_4
_geom_torsion_publ_flag
N3 Mn1 N1 C7 25.35(19) . . . . ?
N4 Mn1 N1 C7 145.2(2) . . . . ?
N2 Mn1 N1 C7 -95.0(2) . . . . ?
O1 Mn1 N1 C7 -154.2(8) . . . . ?
N3 Mn1 N1 C13 -95.1(2) . . . . ?
N4 Mn1 N1 C13 24.7(2) . . . . ?
N2 Mn1 N1 C13 144.5(2) . . . . ?
O1 Mn1 N1 C13 85.3(9) . . . . ?
N3 Mn1 N1 C1 145.6(2) . . . . ?
N4 Mn1 N1 C1 -94.6(2) . . . . ?
N2 Mn1 N1 C1 25.18(18) . . . . ?
O1 Mn1 N1 C1 -33.9(9) . . . . ?
N3 Mn1 N2 C6 -94.2(2) . . . . ?
N4 Mn1 N2 C6 42.6(3) . . . . ?
O1 Mn1 N2 C6 148.3(2) . . . . ?
N1 Mn1 N2 C6 -26.0(2) . . . . ?
N3 Mn1 N2 C19 116.1(3) . . . . ?
N4 Mn1 N2 C19 -107.1(3) . . . . ?
O1 Mn1 N2 C19 -1.4(3) . . . . ?
N1 Mn1 N2 C19 -175.7(3) . . . . ?
N4 Mn1 N3 C12 -94.4(2) . . . . ?
N2 Mn1 N3 C12 42.3(3) . . . . ?
O1 Mn1 N3 C12 154.3(2) . . . . ?
N1 Mn1 N3 C12 -25.6(2) . . . . ?
N4 Mn1 N3 C29 109.8(3) . . . . ?
N2 Mn1 N3 C29 -113.5(3) . . . . ?
O1 Mn1 N3 C29 -1.5(3) . . . . ?
N1 Mn1 N3 C29 178.6(3) . . . . ?
N3 Mn1 N4 C18 46.3(3) . . . . ?
N2 Mn1 N4 C18 -90.5(3) . . . . ?
O1 Mn1 N4 C18 163.4(2) . . . . ?
N1 Mn1 N4 C18 -22.4(2) . . . . ?
N3 Mn1 N4 C39 -121.9(3) . . . . ?
N2 Mn1 N4 C39 101.2(3) . . . . ?
O1 Mn1 N4 C39 -4.9(3) . . . . ?
N1 Mn1 N4 C39 169.4(3) . . . . ?
N3 Mn1 O1 C52 -6.7(4) . . . . ?
N4 Mn1 O1 C52 -127.6(4) . . . . ?
N2 Mn1 O1 C52 114.9(4) . . . . ?
N1 Mn1 O1 C52 172.8(8) . . . . ?
N3 Mn1 O1 C49 180.0(3) . . . . ?
N4 Mn1 O1 C49 59.0(3) . . . . ?
N2 Mn1 O1 C49 -58.5(3) . . . . ?
N1 Mn1 O1 C49 -0.5(10) . . . . ?
C7 N1 C1 C2 -88.0(4) . . . . ?
C13 N1 C1 C2 46.2(4) . . . . ?
Mn1 N1 C1 C2 158.7(3) . . . . ?
C7 N1 C1 C6 90.7(4) . . . . ?
C13 N1 C1 C6 -135.2(3) . . . . ?
Mn1 N1 C1 C6 -22.6(3) . . . . ?
C6 C1 C2 C3 -2.0(5) . . . . ?
N1 C1 C2 C3 176.6(3) . . . . ?
C1 C2 C3 C4 -1.2(6) . . . . ?
C2 C3 C4 C5 2.1(6) . . . . ?
C3 C4 C5 C6 0.4(6) . . . . ?
C19 N2 C6 C5 -12.4(5) . . . . ?
Mn1 N2 C6 C5 -161.0(3) . . . . ?
C19 N2 C6 C1 170.9(3) . . . . ?
Mn1 N2 C6 C1 22.3(4) . . . . ?
C4 C5 C6 N2 179.8(4) . . . . ?
C4 C5 C6 C1 -3.4(5) . . . . ?
C2 C1 C6 N2 -178.7(3) . . . . ?
N1 C1 C6 N2 2.6(5) . . . . ?
C2 C1 C6 C5 4.2(5) . . . . ?
N1 C1 C6 C5 -174.4(3) . . . . ?
C13 N1 C7 C8 -90.2(4) . . . . ?
C1 N1 C7 C8 43.3(4) . . . . ?
Mn1 N1 C7 C8 157.1(3) . . . . ?
C13 N1 C7 C12 89.3(3) . . . . ?
C1 N1 C7 C12 -137.2(3) . . . . ?
Mn1 N1 C7 C12 -23.3(3) . . . . ?
C12 C7 C8 C9 -2.7(5) . . . . ?
N1 C7 C8 C9 176.8(3) . . . . ?
C7 C8 C9 C10 -0.4(5) . . . . ?
C8 C9 C10 C11 1.5(5) . . . . ?
C9 C10 C11 C12 0.6(5) . . . . ?
C29 N3 C12 C11 -3.4(5) . . . . ?
Mn1 N3 C12 C11 -159.7(3) . . . . ?
C29 N3 C12 C7 177.5(3) . . . . ?
Mn1 N3 C12 C7 21.2(4) . . . . ?
C10 C11 C12 N3 177.4(3) . . . . ?
C10 C11 C12 C7 -3.5(5) . . . . ?
C8 C7 C12 N3 -176.3(3) . . . . ?
N1 C7 C12 N3 4.2(4) . . . . ?
C8 C7 C12 C11 4.5(5) . . . . ?
N1 C7 C12 C11 -175.0(3) . . . . ?
C7 N1 C13 C14 43.3(4) . . . . ?
C1 N1 C13 C14 -90.5(4) . . . . ?
Mn1 N1 C13 C14 156.2(3) . . . . ?
C7 N1 C13 C18 -138.5(3) . . . . ?
C1 N1 C13 C18 87.7(4) . . . . ?
Mn1 N1 C13 C18 -25.7(3) . . . . ?
C18 C13 C14 C15 -4.0(5) . . . . ?
N1 C13 C14 C15 174.1(3) . . . . ?
C13 C14 C15 C16 -1.3(6) . . . . ?
C14 C15 C16 C17 4.1(6) . . . . ?
C15 C16 C17 C18 -1.6(6) . . . . ?
C39 N4 C18 C13 -176.0(3) . . . . ?
Mn1 N4 C18 C13 15.3(4) . . . . ?
C39 N4 C18 C17 5.9(5) . . . . ?
Mn1 N4 C18 C17 -162.8(3) . . . . ?
C14 C13 C18 N4 -172.1(3) . . . . ?
N1 C13 C18 N4 9.8(4) . . . . ?
C14 C13 C18 C17 6.2(5) . . . . ?
N1 C13 C18 C17 -172.0(3) . . . . ?
C16 C17 C18 N4 174.6(4) . . . . ?
C16 C17 C18 C13 -3.5(5) . . . . ?
C6 N2 C19 C20 -44.6(5) . . . . ?
Mn1 N2 C19 C20 102.8(4) . . . . ?
C6 N2 C19 C24 142.5(4) . . . . ?
Mn1 N2 C19 C24 -70.1(4) . . . . ?
N2 C19 C20 C21 -173.0(4) . . . . ?
C24 C19 C20 C21 0.1(6) . . . . ?
C19 C20 C21 C22 -0.1(7) . . . . ?
C20 C21 C22 C23 -0.3(7) . . . . ?
C20 C21 C22 C25 179.0(4) . . . . ?
C21 C22 C23 C24 0.6(7) . . . . ?
C25 C22 C23 C24 -178.7(4) . . . . ?
C22 C23 C24 C19 -0.6(7) . . . . ?
C20 C19 C24 C23 0.2(6) . . . . ?
N2 C19 C24 C23 173.8(4) . . . . ?
C23 C22 C25 C26 115.9(8) . . . . ?
C21 C22 C25 C26 -63.3(8) . . . . ?
C23 C22 C25 C28 -118.7(7) . . . . ?
C21 C22 C25 C28 62.0(7) . . . . ?
C23 C22 C25 C27 -3.6(7) . . . . ?
C21 C22 C25 C27 177.1(5) . . . . ?
C12 N3 C29 C34 120.0(4) . . . . ?
Mn1 N3 C29 C34 -85.5(4) . . . . ?
C12 N3 C29 C30 -64.4(5) . . . . ?
Mn1 N3 C29 C30 90.1(4) . . . . ?
C34 C29 C30 C31 0.3(5) . . . . ?
N3 C29 C30 C31 -175.4(3) . . . . ?
C29 C30 C31 C32 -0.7(6) . . . . ?
C30 C31 C32 C33 0.8(6) . . . . ?
C30 C31 C32 C35 179.3(4) . . . . ?
C31 C32 C33 C34 -0.5(6) . . . . ?
C35 C32 C33 C34 -179.0(4) . . . . ?
C32 C33 C34 C29 0.2(6) . . . . ?
C30 C29 C34 C33 -0.1(5) . . . . ?
N3 C29 C34 C33 175.8(3) . . . . ?
C33 C32 C35 C38 -11.0(6) . . . . ?
C31 C32 C35 C38 170.6(4) . . . . ?
C33 C32 C35 C36 -133.9(4) . . . . ?
C31 C32 C35 C36 47.7(5) . . . . ?
C33 C32 C35 C37 109.0(5) . . . . ?
C31 C32 C35 C37 -69.4(5) . . . . ?
C18 N4 C39 C44 79.6(5) . . . . ?
Mn1 N4 C39 C44 -112.8(4) . . . . ?
C18 N4 C39 C40 -107.0(4) . . . . ?
Mn1 N4 C39 C40 60.6(5) . . . . ?
C44 C39 C40 C41 7.5(6) . . . . ?
N4 C39 C40 C41 -166.4(4) . . . . ?
C39 C40 C41 C42 -1.3(6) . . . . ?
C40 C41 C42 C43 -5.0(6) . . . . ?
C40 C41 C42 C45 171.3(4) . . . . ?
C41 C42 C43 C44 5.0(7) . . . . ?
C45 C42 C43 C44 -171.3(5) . . . . ?
C40 C39 C44 C43 -7.4(7) . . . . ?
N4 C39 C44 C43 166.3(4) . . . . ?
C42 C43 C44 C39 1.2(8) . . . . ?
C41 C42 C45 C48 122.8(6) . . . . ?
C43 C42 C45 C48 -61.1(7) . . . . ?
C41 C42 C45 C46 -115.1(6) . . . . ?
C43 C42 C45 C46 60.9(7) . . . . ?
C41 C42 C45 C47 0.8(7) . . . . ?
C43 C42 C45 C47 176.8(5) . . . . ?
C52 O1 C49 C50 17.5(5) . . . . ?
Mn1 O1 C49 C50 -168.1(4) . . . . ?
O1 C49 C50 C51 -27.6(7) . . . . ?
C49 C50 C51 C52 26.5(8) . . . . ?
C49 O1 C52 C51 -1.7(6) . . . . ?
Mn1 O1 C52 C51 -175.8(4) . . . . ?
C50 C51 C52 O1 -15.7(7) . . . . ?
C65 P1 C53 C54 -24.4(4) . . . . ?
C59 P1 C53 C54 -144.2(3) . . . . ?
C71 P1 C53 C54 96.5(3) . . . . ?
C65 P1 C53 C58 160.8(3) . . . . ?
C59 P1 C53 C58 41.1(3) . . . . ?
C71 P1 C53 C58 -78.3(3) . . . . ?
C58 C53 C54 C55 0.5(6) . . . . ?
P1 C53 C54 C55 -174.3(4) . . . . ?
C53 C54 C55 C56 -0.5(8) . . . . ?
C54 C55 C56 C57 0.1(8) . . . . ?
C55 C56 C57 C58 0.2(8) . . . . ?
C56 C57 C58 C53 -0.2(7) . . . . ?
C54 C53 C58 C57 -0.2(6) . . . . ?
P1 C53 C58 C57 174.7(3) . . . . ?
C65 P1 C59 C64 92.2(3) . . . . ?
C53 P1 C59 C64 -146.7(3) . . . . ?
C71 P1 C59 C64 -27.7(3) . . . . ?
C65 P1 C59 C60 -81.6(3) . . . . ?
C53 P1 C59 C60 39.5(3) . . . . ?
C71 P1 C59 C60 158.5(3) . . . . ?
C64 C59 C60 C61 -0.3(5) . . . . ?
P1 C59 C60 C61 173.5(3) . . . . ?
C59 C60 C61 C62 -1.0(5) . . . . ?
C60 C61 C62 C63 1.4(6) . . . . ?
C61 C62 C63 C64 -0.5(6) . . . . ?
C60 C59 C64 C63 1.1(5) . . . . ?
P1 C59 C64 C63 -172.7(3) . . . . ?
C62 C63 C64 C59 -0.7(6) . . . . ?
C53 P1 C65 C66 -100.4(3) . . . . ?
C59 P1 C65 C66 20.1(3) . . . . ?
C71 P1 C65 C66 139.5(3) . . . . ?
C53 P1 C65 C70 77.6(3) . . . . ?
C59 P1 C65 C70 -162.0(3) . . . . ?
C71 P1 C65 C70 -42.6(3) . . . . ?
C70 C65 C66 C67 -0.4(6) . . . . ?
P1 C65 C66 C67 177.6(3) . . . . ?
C65 C66 C67 C68 0.3(6) . . . . ?
C66 C67 C68 C69 -0.1(6) . . . . ?
C67 C68 C69 C70 0.0(6) . . . . ?
C68 C69 C70 C65 -0.1(6) . . . . ?
C66 C65 C70 C69 0.2(6) . . . . ?
P1 C65 C70 C69 -177.7(3) . . . . ?
C65 P1 C71 C72 147.7(3) . . . . ?
C53 P1 C71 C72 26.3(3) . . . . ?
C59 P1 C71 C72 -93.4(3) . . . . ?
C65 P1 C71 C76 -37.8(3) . . . . ?
C53 P1 C71 C76 -159.2(3) . . . . ?
C59 P1 C71 C76 81.1(3) . . . . ?
C76 C71 C72 C73 0.9(5) . . . . ?
P1 C71 C72 C73 175.4(3) . . . . ?
C71 C72 C73 C74 -0.5(6) . . . . ?
C72 C73 C74 C75 -0.1(6) . . . . ?
C73 C74 C75 C76 0.4(6) . . . . ?
C74 C75 C76 C71 0.0(6) . . . . ?
C72 C71 C76 C75 -0.6(6) . . . . ?
P1 C71 C76 C75 -175.2(3) . . . . ?
C4S O1S C1S C2S -11.3(11) . . . . ?
O1S C1S C2S C3S 10.1(11) . . . . ?
C1S C2S C3S C4S -5.3(12) . . . . ?
C1S O1S C4S C3S 8.0(13) . . . . ?
C2S C3S C4S O1S -1.3(13) . . . . ?
C8S O2S C5S C6S -37(3) . . . . ?
O2S C5S C6S C7S 10(2) . . . . ?
C5S C6S C7S C8S 19(3) . . . . ?
C5S O2S C8S C7S 50(3) . . . . ?
C6S C7S C8S O2S -42(3) . . . . ?
C12S O3S C9S C10S -17(2) . . . . ?
O3S C9S C10S C11S 11(2) . . . . ?
C9S C10S C11S C12S -1(2) . . . . ?
C10S C11S C12S O3S -11(3) . . . . ?
C9S O3S C12S C11S 16(3) . . . . ?
